data_2207095
loop_
_publ_author_name
'Hao, Jing-Jun'
'Gao, Feng'
'Wang, You-Ming'
'Li, Zheng-Ming'

_publ_section_title 1-Benzoyl-6-methyl-3-methylsulfanyl-6,7-dihydro-1<i>H</i>-pyrano[4,3-<i>c</i>]pyrazol-4-one
_journal_coeditor_code WW6380
_journal_issue 10
_journal_name_full 'Acta Crystallographica Section E'
_journal_page_first o3470
_journal_page_last o3471
_journal_paper_doi 10.1107/S1600536805025547
_journal_volume 61
_journal_year 2005
_chemical_formula_iupac 'C15 H14 N2 O3 S1'
_chemical_formula_moiety 'C15 H14 N2 O3 S1'
_chemical_formula_sum 'C15 H14 N2 O3 S'
_chemical_formula_weight 302.35
_chemical_melting_point 409
_chemical_name_systematic
;
1-Benzoyl-6-methyl-3-methylsulfanyl-6,7-dihydro-1H-pyrano[4,3-c]pyrazol-4-one
;
_space_group_IT_number 9
_symmetry_cell_setting monoclinic
_symmetry_space_group_name_Hall 'C -2yc'
_symmetry_space_group_name_H-M 'C 1 c 1'
_atom_sites_solution_hydrogens geom
_atom_sites_solution_primary direct
_atom_sites_solution_secondary difmap
_cell_angle_alpha 90.00
_cell_angle_beta 117.765(2)
_cell_angle_gamma 90.00
_cell_formula_units_Z 8
_cell_length_a 24.083(3)
_cell_length_b 7.3930(10)
_cell_length_c 18.820(3)
_cell_measurement_reflns_used 2146
_cell_measurement_temperature 293(2)
_cell_measurement_theta_max 23.62
_cell_measurement_theta_min 2.30
_cell_volume 2965.0(7)
_computing_cell_refinement SMART
_computing_data_collection 'SMART (Bruker, 1998)'
_computing_data_reduction 'SAINT (Bruker, 1998)'
_computing_molecular_graphics 'SHELXTL (Sheldrick, 1997b)'
_computing_publication_material SHELXTL
_computing_structure_refinement 'SHELXL97 (Sheldrick, 1997a)'
_computing_structure_solution 'SHELXS97 (Sheldrick, 1997a)'
_diffrn_ambient_temperature 293(2)
_diffrn_measured_fraction_theta_full 0.999
_diffrn_measured_fraction_theta_max 0.999
_diffrn_measurement_device_type 'Bruker APEX-II CCD area-detector'
_diffrn_measurement_method '\f and \w'
_diffrn_radiation_monochromator graphite
_diffrn_radiation_source 'fine-focus sealed tube'
_diffrn_radiation_type MoK\a
_diffrn_radiation_wavelength 0.71073
_diffrn_reflns_av_R_equivalents 0.0203
_diffrn_reflns_av_sigmaI/netI 0.0501
_diffrn_reflns_limit_h_max 28
_diffrn_reflns_limit_h_min -28
_diffrn_reflns_limit_k_max 8
_diffrn_reflns_limit_k_min -8
_diffrn_reflns_limit_l_max 20
_diffrn_reflns_limit_l_min -22
_diffrn_reflns_number 7700
_diffrn_reflns_theta_full 25.03
_diffrn_reflns_theta_max 25.03
_diffrn_reflns_theta_min 1.91
_diffrn_standards_decay_% 0
_diffrn_standards_interval_count 0
_diffrn_standards_interval_time 0
_diffrn_standards_number 0
_exptl_absorpt_coefficient_mu 0.229
_exptl_absorpt_correction_T_max 1.000000
_exptl_absorpt_correction_T_min 0.724761
_exptl_absorpt_correction_type multi-scan
_exptl_absorpt_process_details '(SADABS; Sheldrick, 1996)'
_exptl_crystal_colour colourless
_exptl_crystal_density_diffrn 1.354
_exptl_crystal_density_method 'not measured'
_exptl_crystal_description block
_exptl_crystal_F_000 1264
_exptl_crystal_size_max 0.38
_exptl_crystal_size_mid 0.20
_exptl_crystal_size_min 0.10
_refine_diff_density_max 0.164
_refine_diff_density_min -0.154
_refine_ls_abs_structure_details 'Flack (1983), 436 Friedel pairs'
_refine_ls_abs_structure_Flack -0.01(7)
_refine_ls_extinction_method none
_refine_ls_goodness_of_fit_ref 1.040
_refine_ls_hydrogen_treatment constr
_refine_ls_matrix_type full
_refine_ls_number_parameters 383
_refine_ls_number_reflns 3972
_refine_ls_number_restraints 2
_refine_ls_restrained_S_all 1.040
_refine_ls_R_factor_all 0.0444
_refine_ls_R_factor_gt 0.0330
_refine_ls_shift/su_max 0.000
_refine_ls_shift/su_mean 0.000
_refine_ls_structure_factor_coef Fsqd
_refine_ls_weighting_details 'calc w = 1/[\s^2^(Fo^2^)+(0.0203P)^2^+0.9288P] where P = (Fo^2^+2Fc^2^)/3'
_refine_ls_weighting_scheme calc
_refine_ls_wR_factor_gt 0.0779
_refine_ls_wR_factor_ref 0.0832
_reflns_number_gt 3298
_reflns_number_total 3972
_reflns_threshold_expression I>2\s(I)
_cod_data_source_file ww6380.cif
_cod_data_source_block I
_cod_depositor_comments
;
The following automatic conversions were performed:
'_symmetry_cell_setting' value 'Monoclinic' changed to 'monoclinic'
according to '/home/saulius/struct/CIF-dictionaries/cif_core.dic'
dictionary named 'cif_core.dic' version 2.4.1 from 2010-06-29.

Automatic conversion script
Id: cif_fix_enum 1527 2010-12-29 10:47:43Z saulius 

The following automatic conversions were performed:

'_symmetry_cell_setting' value 'Monoclinic' changed to 'monoclinic'
according to /home/saulius/struct/CIF-dictionaries/cif_core.dic
dictionary named 'cif_core.dic' version 2.4.1 from 2010-06-29.

Automatic conversion script
Id: cif_fix_values 1715 2011-07-08 13:25:40Z adriana 
;
_cod_original_cell_volume 2965.2(7)
_cod_original_sg_symbol_H-M 'C c'
_cod_original_formula_sum 'C15 H14 N2 O3 S1'
_cod_database_code 2207095
_cod_database_fobs_code 2207095

loop_
_symmetry_equiv_pos_as_xyz
'x, y, z'
'x, -y, z+1/2'
'x+1/2, y+1/2, z'
'x+1/2, -y+1/2, z+1/2'

loop_
_atom_site_label
_atom_site_fract_x
_atom_site_fract_y
_atom_site_fract_z
_atom_site_U_iso_or_equiv
_atom_site_adp_type
_atom_site_calc_flag
_atom_site_refinement_flags
_atom_site_occupancy
_atom_site_type_symbol
S1 0.04136(4) 0.91899(12) 0.39817(5) 0.0679(2) Uani d . 1 S
S2 0.11933(4) 0.72625(12) 0.20956(5) 0.0718(3) Uani d . 1 S
O1 0.07728(10) 0.7514(4) 0.73258(15) 0.0790(7) Uani d . 1 O
O2 0.23882(10) 0.7938(3) 0.61883(15) 0.0718(6) Uani d . 1 O
O3 0.18794(12) 0.8394(4) 0.48764(17) 0.0861(7) Uani d . 1 O
O4 -0.03343(9) 0.5761(4) -0.14800(12) 0.0723(7) Uani d . 1 O
O5 0.22943(10) 0.6905(4) 0.16330(14) 0.0796(7) Uani d . 1 O
O6 0.20959(9) 0.6529(3) 0.03736(13) 0.0690(6) Uani d . 1 O
N1 0.02812(10) 0.8631(3) 0.53063(14) 0.0518(6) Uani d . 1 N
N2 0.06663(10) 0.8286(3) 0.61146(14) 0.0504(6) Uani d . 1 N
N3 0.02469(10) 0.6134(3) -0.01498(13) 0.0474(6) Uani d . 1 N
N4 0.02837(12) 0.6482(4) 0.06007(14) 0.0528(6) Uani d . 1 N
C1 -0.05586(14) 0.9944(5) 0.5884(2) 0.0630(8) Uani d . 1 C
H1 -0.0376 1.0536 0.5609 0.076 Uiso calc R 1 H
C2 -0.11539(15) 1.0425(5) 0.5753(2) 0.0786(10) Uani d . 1 C
H2 -0.1367 1.1359 0.5399 0.094 Uiso calc R 1 H
C3 -0.14311(15) 0.9528(6) 0.6142(2) 0.0810(11) Uani d . 1 C
H3 -0.1832 0.9853 0.6053 0.097 Uiso calc R 1 H
C4 -0.11182(17) 0.8156(6) 0.6662(2) 0.0775(11) Uani d . 1 C
H4 -0.1312 0.7529 0.6915 0.093 Uiso calc R 1 H
C5 -0.05203(15) 0.7694(5) 0.6815(2) 0.0652(9) Uani d . 1 C
H5 -0.0306 0.6782 0.7182 0.078 Uiso calc R 1 H
C6 -0.02351(14) 0.8587(4) 0.64222(19) 0.0532(7) Uani d . 1 C
C7 0.04247(13) 0.8082(4) 0.66675(19) 0.0542(7) Uani d . 1 C
C8 0.12818(12) 0.8182(4) 0.62826(18) 0.0479(7) Uani d . 1 C
C9 0.18531(13) 0.7763(4) 0.70407(19) 0.0572(8) Uani d . 1 C
H9A 0.1876 0.6474 0.7146 0.069 Uiso calc R 1 H
H9B 0.1840 0.8390 0.7485 0.069 Uiso calc R 1 H
C10 0.24181(13) 0.8363(5) 0.6959(2) 0.0658(8) Uani d . 1 C
H10 0.2456 0.9678 0.7030 0.079 Uiso calc R 1 H
C11 0.30170(15) 0.7518(6) 0.7584(3) 0.0881(12) Uani d . 1 C
H11A 0.2990 0.6227 0.7524 0.132 Uiso calc R 1 H
H11B 0.3077 0.7835 0.8109 0.132 Uiso calc R 1 H
H11C 0.3365 0.7955 0.7515 0.132 Uiso calc R 1 H
C12 0.18652(15) 0.8317(5) 0.5508(2) 0.0617(8) Uani d . 1 C
C13 0.12973(13) 0.8487(4) 0.55818(18) 0.0475(7) Uani d . 1 C
C14 0.06669(13) 0.8751(4) 0.49927(17) 0.0490(7) Uani d . 1 C
C15 -0.04159(17) 0.9176(6) 0.3615(2) 0.0873(12) Uani d . 1 C
H15A -0.0549 0.7984 0.3672 0.131 Uiso calc R 1 H
H15B -0.0621 0.9517 0.3059 0.131 Uiso calc R 1 H
H15C -0.0525 1.0019 0.3918 0.131 Uiso calc R 1 H
C16 -0.14289(13) 0.6791(5) -0.13527(18) 0.0588(8) Uani d . 1 C
H16 -0.1383 0.7423 -0.1749 0.071 Uiso calc R 1 H
C17 -0.20015(14) 0.6773(5) -0.1355(2) 0.0689(9) Uani d . 1 C
H17 -0.2339 0.7414 -0.1743 0.083 Uiso calc R 1 H
C18 -0.20692(15) 0.5801(5) -0.0779(2) 0.0750(10) Uani d . 1 C
H18 -0.2454 0.5781 -0.0777 0.090 Uiso calc R 1 H
C19 -0.15721(17) 0.4863(6) -0.0208(2) 0.0805(11) Uani d . 1 C
H19 -0.1624 0.4185 0.0172 0.097 Uiso calc R 1 H
C20 -0.09922(14) 0.4913(5) -0.01922(19) 0.0649(9) Uani d . 1 C
H20 -0.0652 0.4299 0.0205 0.078 Uiso calc R 1 H
C21 -0.09244(13) 0.5880(4) -0.07685(18) 0.0506(7) Uani d . 1 C
C22 -0.03339(13) 0.5895(4) -0.08434(18) 0.0512(7) Uani d . 1 C
C23 0.08835(14) 0.6767(4) 0.10783(17) 0.0503(7) Uani d . 1 C
C24 0.0529(2) 0.6934(6) 0.2263(2) 0.0889(12) Uani d . 1 C
H24A 0.0181 0.7625 0.1878 0.133 Uiso calc R 1 H
H24B 0.0629 0.7327 0.2795 0.133 Uiso calc R 1 H
H24C 0.0419 0.5675 0.2205 0.133 Uiso calc R 1 H
C25 0.12368(13) 0.6642(4) 0.06572(17) 0.0478(7) Uani d . 1 C
C26 0.19096(14) 0.6730(4) 0.09394(19) 0.0565(7) Uani d . 1 C
C27 0.16678(14) 0.6694(6) -0.0464(2) 0.0692(9) Uani d . 1 C
H27 0.1608 0.7995 -0.0573 0.083 Uiso calc R 1 H
C28 0.19932(15) 0.6019(6) -0.0921(2) 0.0752(10) Uani d . 1 C
H28A 0.2380 0.6667 -0.0754 0.113 Uiso calc R 1 H
H28B 0.1729 0.6205 -0.1485 0.113 Uiso calc R 1 H
H28C 0.2080 0.4752 -0.0818 0.113 Uiso calc R 1 H
C29 0.10223(13) 0.5921(4) -0.07399(18) 0.0527(7) Uani d . 1 C
H29A 0.0728 0.6493 -0.1238 0.063 Uiso calc R 1 H
H29B 0.1026 0.4633 -0.0836 0.063 Uiso calc R 1 H
C30 0.08257(12) 0.6238(4) -0.01167(16) 0.0432(6) Uani d . 1 C

loop_
_atom_site_aniso_label
_atom_site_aniso_U_11
_atom_site_aniso_U_22
_atom_site_aniso_U_33
_atom_site_aniso_U_12
_atom_site_aniso_U_13
_atom_site_aniso_U_23
S1 0.0748(5) 0.0783(6) 0.0466(5) -0.0030(5) 0.0250(4) -0.0028(4)
S2 0.0845(6) 0.0811(6) 0.0398(4) 0.0050(5) 0.0204(4) -0.0053(4)
O1 0.0592(13) 0.118(2) 0.0595(16) 0.0151(13) 0.0271(12) 0.0298(14)
O2 0.0488(12) 0.0933(18) 0.0761(17) 0.0066(11) 0.0316(12) -0.0051(13)
O3 0.0764(16) 0.119(2) 0.0804(19) 0.0025(15) 0.0507(15) 0.0036(16)
O4 0.0501(12) 0.122(2) 0.0393(12) -0.0099(12) 0.0165(10) -0.0082(12)
O5 0.0519(13) 0.113(2) 0.0510(14) -0.0005(12) 0.0052(12) -0.0143(13)
O6 0.0452(11) 0.1025(18) 0.0505(13) 0.0034(11) 0.0150(11) -0.0045(12)
N1 0.0446(13) 0.0598(16) 0.0452(15) -0.0024(11) 0.0161(12) -0.0027(12)
N2 0.0419(13) 0.0593(16) 0.0467(15) -0.0007(10) 0.0179(12) 0.0014(12)
N3 0.0450(13) 0.0563(15) 0.0374(13) 0.0014(11) 0.0164(11) -0.0023(11)
N4 0.0578(15) 0.0607(16) 0.0402(14) 0.0044(12) 0.0232(13) -0.0001(11)
C1 0.0508(17) 0.069(2) 0.069(2) 0.0023(15) 0.0271(16) 0.0052(17)
C2 0.0540(18) 0.090(3) 0.084(3) 0.0114(18) 0.0258(18) 0.004(2)
C3 0.0441(17) 0.122(3) 0.072(3) -0.008(2) 0.0237(18) -0.027(2)
C4 0.064(2) 0.118(3) 0.064(2) -0.018(2) 0.041(2) -0.014(2)
C5 0.064(2) 0.089(3) 0.0493(19) -0.0066(17) 0.0320(16) -0.0008(17)
C6 0.0496(16) 0.0627(19) 0.0484(17) -0.0056(14) 0.0236(14) -0.0077(15)
C7 0.0470(16) 0.064(2) 0.0489(19) -0.0033(14) 0.0204(15) -0.0002(15)
C8 0.0421(15) 0.0478(17) 0.0504(18) 0.0004(12) 0.0188(13) -0.0026(13)
C9 0.0491(17) 0.061(2) 0.054(2) 0.0039(14) 0.0180(15) -0.0011(15)
C10 0.0473(17) 0.073(2) 0.068(2) 0.0006(15) 0.0191(16) -0.0064(18)
C11 0.0436(17) 0.108(3) 0.089(3) 0.0104(18) 0.0106(18) -0.006(2)
C12 0.0565(19) 0.064(2) 0.069(2) 0.0011(15) 0.0331(18) -0.0004(17)
C13 0.0477(16) 0.0438(17) 0.0498(18) -0.0036(12) 0.0215(14) -0.0033(13)
C14 0.0520(17) 0.0440(16) 0.0494(18) -0.0039(13) 0.0223(15) -0.0077(13)
C15 0.070(2) 0.097(3) 0.059(2) 0.003(2) 0.0004(18) 0.015(2)
C16 0.0498(17) 0.076(2) 0.0446(17) -0.0020(15) 0.0171(14) 0.0059(16)
C17 0.0486(17) 0.084(2) 0.063(2) 0.0046(16) 0.0171(16) 0.0000(18)
C18 0.0542(19) 0.100(3) 0.074(2) -0.0128(18) 0.0323(18) -0.014(2)
C19 0.071(2) 0.111(3) 0.064(2) -0.015(2) 0.036(2) 0.013(2)
C20 0.0573(18) 0.076(2) 0.055(2) -0.0027(16) 0.0202(16) 0.0159(17)
C21 0.0453(15) 0.0594(19) 0.0410(16) -0.0041(13) 0.0149(13) 0.0000(14)
C22 0.0481(16) 0.059(2) 0.0418(17) -0.0003(13) 0.0174(14) 0.0031(13)
C23 0.0566(18) 0.0455(17) 0.0402(16) 0.0050(14) 0.0154(14) -0.0006(13)
C24 0.122(3) 0.098(3) 0.059(2) 0.030(2) 0.053(2) 0.015(2)
C25 0.0498(16) 0.0453(16) 0.0410(17) 0.0046(12) 0.0150(13) -0.0017(12)
C26 0.0506(17) 0.0559(19) 0.0473(18) 0.0024(13) 0.0098(15) -0.0034(14)
C27 0.0494(19) 0.099(3) 0.051(2) -0.0013(17) 0.0168(15) 0.0055(18)
C28 0.0538(19) 0.113(3) 0.061(2) 0.0045(18) 0.0285(17) 0.005(2)
C29 0.0499(17) 0.061(2) 0.0447(18) 0.0000(14) 0.0199(14) -0.0024(14)
C30 0.0437(15) 0.0422(16) 0.0403(16) 0.0027(11) 0.0167(13) 0.0018(12)

loop_
_atom_type_symbol
_atom_type_description
_atom_type_scat_dispersion_real
_atom_type_scat_dispersion_imag
_atom_type_scat_source
C C 0.0033 0.0016 'International Tables Vol C Tables 4.2.6.8 and 6.1.1.4'
H H 0.0000 0.0000 'International Tables Vol C Tables 4.2.6.8 and 6.1.1.4'
N N 0.0061 0.0033 'International Tables Vol C Tables 4.2.6.8 and 6.1.1.4'
O O 0.0106 0.0060 'International Tables Vol C Tables 4.2.6.8 and 6.1.1.4'
S S 0.1246 0.1234 'International Tables Vol C Tables 4.2.6.8 and 6.1.1.4'

loop_
_geom_angle_atom_site_label_1
_geom_angle_atom_site_label_2
_geom_angle_atom_site_label_3
_geom_angle
C14 S1 C15 100.41(17)
C23 S2 C24 101.85(17)
C12 O2 C10 119.7(2)
C26 O6 C27 121.9(2)
C14 N1 N2 104.7(2)
C8 N2 N1 111.3(2)
C8 N2 C7 126.6(2)
N1 N2 C7 122.1(2)
C30 N3 N4 111.1(2)
C30 N3 C22 126.8(2)
N4 N3 C22 121.8(2)
C23 N4 N3 104.6(2)
C6 C1 C2 120.1(3)
C6 C1 H1 119.9
C2 C1 H1 119.9
C3 C2 C1 120.2(4)
C3 C2 H2 119.9
C1 C2 H2 119.9
C4 C3 C2 119.9(3)
C4 C3 H3 120.0
C2 C3 H3 120.0
C3 C4 C5 120.6(3)
C3 C4 H4 119.7
C5 C4 H4 119.7
C4 C5 C6 120.0(3)
C4 C5 H5 120.0
C6 C5 H5 120.0
C1 C6 C5 119.1(3)
C1 C6 C7 124.7(3)
C5 C6 C7 116.0(3)
O1 C7 N2 117.8(3)
O1 C7 C6 122.8(3)
N2 C7 C6 119.5(3)
C13 C8 N2 106.5(3)
C13 C8 C9 122.5(2)
N2 C8 C9 130.9(3)
C8 C9 C10 108.5(3)
C8 C9 H9A 110.0
C10 C9 H9A 110.0
C8 C9 H9B 110.0
C10 C9 H9B 110.0
H9A C9 H9B 108.4
O2 C10 C9 114.3(3)
O2 C10 C11 105.9(3)
C9 C10 C11 112.3(3)
O2 C10 H10 108.0
C9 C10 H10 108.0
C11 C10 H10 108.0
C10 C11 H11A 109.5
C10 C11 H11B 109.5
H11A C11 H11B 109.5
C10 C11 H11C 109.5
H11A C11 H11C 109.5
H11B C11 H11C 109.5
O3 C12 O2 120.3(3)
O3 C12 C13 123.6(3)
O2 C12 C13 115.9(3)
C8 C13 C14 106.2(2)
C8 C13 C12 122.4(3)
C14 C13 C12 130.9(3)
N1 C14 C13 111.3(3)
N1 C14 S1 122.9(2)
C13 C14 S1 125.8(2)
S1 C15 H15A 109.5
S1 C15 H15B 109.5
H15A C15 H15B 109.5
S1 C15 H15C 109.5
H15A C15 H15C 109.5
H15B C15 H15C 109.5
C21 C16 C17 120.5(3)
C21 C16 H16 119.7
C17 C16 H16 119.7
C18 C17 C16 119.3(3)
C18 C17 H17 120.3
C16 C17 H17 120.3
C19 C18 C17 120.2(3)
C19 C18 H18 119.9
C17 C18 H18 119.9
C18 C19 C20 120.6(3)
C18 C19 H19 119.7
C20 C19 H19 119.7
C21 C20 C19 119.2(3)
C21 C20 H20 120.4
C19 C20 H20 120.4
C20 C21 C16 120.1(3)
C20 C21 C22 123.2(3)
C16 C21 C22 116.5(3)
O4 C22 N3 118.2(3)
O4 C22 C21 122.4(3)
N3 C22 C21 119.4(3)
N4 C23 C25 111.3(2)
N4 C23 S2 123.9(2)
C25 C23 S2 124.8(2)
S2 C24 H24A 109.5
S2 C24 H24B 109.5
H24A C24 H24B 109.5
S2 C24 H24C 109.5
H24A C24 H24C 109.5
H24B C24 H24C 109.5
C30 C25 C23 106.7(2)
C30 C25 C26 122.2(3)
C23 C25 C26 130.8(3)
O5 C26 O6 119.9(3)
O5 C26 C25 124.4(3)
O6 C26 C25 115.7(3)
O6 C27 C28 107.7(3)
O6 C27 C29 116.5(3)
C28 C27 C29 114.2(3)
O6 C27 H27 105.9
C28 C27 H27 105.9
C29 C27 H27 105.9
C27 C28 H28A 109.5
C27 C28 H28B 109.5
H28A C28 H28B 109.5
C27 C28 H28C 109.5
H28A C28 H28C 109.5
H28B C28 H28C 109.5
C30 C29 C27 109.2(3)
C30 C29 H29A 109.8
C27 C29 H29A 109.8
C30 C29 H29B 109.8
C27 C29 H29B 109.8
H29A C29 H29B 108.3
C25 C30 N3 106.2(2)
C25 C30 C29 123.0(2)
N3 C30 C29 130.8(3)

loop_
_geom_bond_atom_site_label_1
_geom_bond_atom_site_label_2
_geom_bond_distance
S1 C14 1.737(3)
S1 C15 1.784(4)
S2 C23 1.739(3)
S2 C24 1.786(4)
O1 C7 1.202(4)
O2 C12 1.343(4)
O2 C10 1.452(4)
O3 C12 1.206(4)
O4 C22 1.202(3)
O5 C26 1.205(4)
O6 C26 1.343(4)
O6 C27 1.432(4)
N1 C14 1.315(4)
N1 N2 1.387(3)
N2 C8 1.366(3)
N2 C7 1.417(4)
N3 C30 1.368(3)
N3 N4 1.397(3)
N3 C22 1.411(3)
N4 C23 1.315(4)
C1 C6 1.380(4)
C1 C2 1.383(4)
C1 H1 0.9300
C2 C3 1.370(5)
C2 H2 0.9300
C3 C4 1.367(6)
C3 H3 0.9300
C4 C5 1.374(5)
C4 H4 0.9300
C5 C6 1.389(4)
C5 H5 0.9300
C6 C7 1.481(4)
C8 C13 1.356(4)
C8 C9 1.482(4)
C9 C10 1.506(4)
C9 H9A 0.9700
C9 H9B 0.9700
C10 C11 1.508(5)
C10 H10 0.9800
C11 H11A 0.9600
C11 H11B 0.9600
C11 H11C 0.9600
C12 C13 1.443(4)
C13 C14 1.416(4)
C15 H15A 0.9600
C15 H15B 0.9600
C15 H15C 0.9600
C16 C21 1.376(4)
C16 C17 1.377(4)
C16 H16 0.9300
C17 C18 1.372(5)
C17 H17 0.9300
C18 C19 1.368(5)
C18 H18 0.9300
C19 C20 1.383(4)
C19 H19 0.9300
C20 C21 1.371(4)
C20 H20 0.9300
C21 C22 1.493(4)
C23 C25 1.410(4)
C24 H24A 0.9600
C24 H24B 0.9600
C24 H24C 0.9600
C25 C30 1.359(4)
C25 C26 1.453(4)
C27 C28 1.493(5)
C27 C29 1.504(4)
C27 H27 0.9800
C28 H28A 0.9600
C28 H28B 0.9600
C28 H28C 0.9600
C29 C30 1.474(4)
C29 H29A 0.9700
C29 H29B 0.9700

loop_
_geom_torsion_atom_site_label_1
_geom_torsion_atom_site_label_2
_geom_torsion_atom_site_label_3
_geom_torsion_atom_site_label_4
_geom_torsion
C14 N1 N2 C8 -0.6(3)
C14 N1 N2 C7 179.4(3)
C30 N3 N4 C23 -0.8(3)
C22 N3 N4 C23 -175.1(3)
C6 C1 C2 C3 -1.5(5)
C1 C2 C3 C4 0.1(6)
C2 C3 C4 C5 1.7(6)
C3 C4 C5 C6 -1.9(6)
C2 C1 C6 C5 1.3(5)
C2 C1 C6 C7 -173.8(3)
C4 C5 C6 C1 0.4(5)
C4 C5 C6 C7 176.0(3)
C8 N2 C7 O1 -11.2(5)
N1 N2 C7 O1 168.8(3)
C8 N2 C7 C6 168.0(3)
N1 N2 C7 C6 -12.0(4)
C1 C6 C7 O1 148.0(4)
C5 C6 C7 O1 -27.3(5)
C1 C6 C7 N2 -31.3(4)
C5 C6 C7 N2 153.5(3)
N1 N2 C8 C13 0.9(3)
C7 N2 C8 C13 -179.1(3)
N1 N2 C8 C9 -176.9(3)
C7 N2 C8 C9 3.1(5)
C13 C8 C9 C10 19.2(4)
N2 C8 C9 C10 -163.4(3)
C12 O2 C10 C9 47.4(4)
C12 O2 C10 C11 171.6(3)
C8 C9 C10 O2 -42.3(4)
C8 C9 C10 C11 -163.0(3)
C10 O2 C12 O3 161.9(3)
C10 O2 C12 C13 -22.4(4)
N2 C8 C13 C14 -0.8(3)
C9 C8 C13 C14 177.2(3)
N2 C8 C13 C12 -174.1(3)
C9 C8 C13 C12 3.9(4)
O3 C12 C13 C8 171.9(3)
O2 C12 C13 C8 -3.7(4)
O3 C12 C13 C14 0.4(6)
O2 C12 C13 C14 -175.1(3)
N2 N1 C14 C13 0.1(3)
N2 N1 C14 S1 -179.6(2)
C8 C13 C14 N1 0.4(3)
C12 C13 C14 N1 172.9(3)
C8 C13 C14 S1 -179.9(2)
C12 C13 C14 S1 -7.4(5)
C15 S1 C14 N1 -4.7(3)
C15 S1 C14 C13 175.6(3)
C21 C16 C17 C18 -1.6(5)
C16 C17 C18 C19 0.1(6)
C17 C18 C19 C20 1.5(6)
C18 C19 C20 C21 -1.6(6)
C19 C20 C21 C16 0.2(5)
C19 C20 C21 C22 -174.8(3)
C17 C16 C21 C20 1.4(5)
C17 C16 C21 C22 176.7(3)
C30 N3 C22 O4 0.1(4)
N4 N3 C22 O4 173.5(3)
C30 N3 C22 C21 -177.7(3)
N4 N3 C22 C21 -4.4(4)
C20 C21 C22 O4 135.9(4)
C16 C21 C22 O4 -39.2(4)
C20 C21 C22 N3 -46.3(4)
C16 C21 C22 N3 138.6(3)
N3 N4 C23 C25 0.9(3)
N3 N4 C23 S2 -179.9(2)
C24 S2 C23 N4 7.7(3)
C24 S2 C23 C25 -173.1(3)
N4 C23 C25 C30 -0.7(3)
S2 C23 C25 C30 -179.9(2)
N4 C23 C25 C26 -175.2(3)
S2 C23 C25 C26 5.5(5)
C27 O6 C26 O5 -166.7(3)
C27 O6 C26 C25 15.8(4)
C30 C25 C26 O5 -172.3(3)
C23 C25 C26 O5 1.5(5)
C30 C25 C26 O6 5.1(4)
C23 C25 C26 O6 178.9(3)
C26 O6 C27 C28 -168.3(3)
C26 O6 C27 C29 -38.6(5)
O6 C27 C29 C30 36.9(4)
C28 C27 C29 C30 163.5(3)
C23 C25 C30 N3 0.1(3)
C26 C25 C30 N3 175.3(3)
C23 C25 C30 C29 -177.4(3)
C26 C25 C30 C29 -2.2(5)
N4 N3 C30 C25 0.4(3)
C22 N3 C30 C25 174.3(3)
N4 N3 C30 C29 177.6(3)
C22 N3 C30 C29 -8.4(5)
C27 C29 C30 C25 -18.4(4)
C27 C29 C30 N3 164.7(3)
